data_7000877
loop_
_publ_author_name
'Fliedel, Christophe'
'Schnee, Gilles'
'Braunstein, Pierre'

_publ_section_title
;
 Versatile coordination modes of novel hemilabile S-NHC ligands
;
_journal_issue 14
_journal_name_full 'Dalton Transactions'
_journal_page_first 2474
_journal_page_last 2476
_journal_paper_doi 10.1039/b902314n
_journal_year 2009
_chemical_formula_sum 'C29 H35 Cl2 N2 P Pd S'
_chemical_formula_weight 651.92
_chemical_name_common 'Compound X'
_chemical_name_systematic
;
?
;
_space_group_IT_number 14
_symmetry_cell_setting monoclinic
_symmetry_Int_Tables_number 14
_symmetry_space_group_name_Hall '-P 2ybc'
_symmetry_space_group_name_H-M 'P 1 21/c 1'
_atom_sites_solution_hydrogens geom
_atom_sites_solution_primary direct
_atom_sites_solution_secondary difmap
_audit_creation_date 2008-09-30T17:09:48-00:00
_audit_creation_method 'WinGX routine CIF_UPDATE'
_cell_angle_alpha 90
_cell_angle_beta 133.128(2)
_cell_angle_gamma 90
_cell_formula_units_Z 4
_cell_length_a 12.8722(6)
_cell_length_b 17.6615(5)
_cell_length_c 18.3472(6)
_cell_measurement_reflns_used 15176
_cell_measurement_temperature 173(2)
_cell_measurement_theta_max 27.485
_cell_measurement_theta_min 0.998
_cell_volume 3044.2(2)
_computing_cell_refinement 'HKL Scalepack (Otwinowski & Minor 1997)'
_computing_data_collection 'Collect (Bruker AXS BV, 1997-2004)'
_computing_data_reduction 'HKL Denzo and Scalepack (Otwinowski & Minor 1997)'
_computing_structure_refinement 'SHELXL-97 (Sheldrick, 1997)'
_diffrn_ambient_temperature 173(2)
_diffrn_detector_area_resol_mean 9
_diffrn_measured_fraction_theta_full 0.999
_diffrn_measured_fraction_theta_max 0.999
_diffrn_measurement_device '95mm CCD camera on \k-goniostat'
_diffrn_measurement_device_type KappaCCD
_diffrn_measurement_method CCD
_diffrn_orient_matrix_type 'by Bruker AXS Collect from scalepack cell'
_diffrn_orient_matrix_UB_11 0.0243255
_diffrn_orient_matrix_UB_12 0.0536066
_diffrn_orient_matrix_UB_13 0.0061789
_diffrn_orient_matrix_UB_21 -0.0487208
_diffrn_orient_matrix_UB_22 0.0083023
_diffrn_orient_matrix_UB_23 0.0559706
_diffrn_orient_matrix_UB_31 0.0554387
_diffrn_orient_matrix_UB_32 -0.0162254
_diffrn_orient_matrix_UB_33 0.0490534
_diffrn_radiation_monochromator graphite
_diffrn_radiation_type MoK\a
_diffrn_radiation_wavelength 0.71073
_diffrn_reflns_av_R_equivalents 0.0575
_diffrn_reflns_av_unetI/netI 0.0545
_diffrn_reflns_limit_h_max 15
_diffrn_reflns_limit_h_min -15
_diffrn_reflns_limit_k_max 21
_diffrn_reflns_limit_k_min -19
_diffrn_reflns_limit_l_max 14
_diffrn_reflns_limit_l_min -22
_diffrn_reflns_number 16443
_diffrn_reflns_theta_full 25.5
_diffrn_reflns_theta_max 25.5
_diffrn_reflns_theta_min 1.91
_exptl_absorpt_coefficient_mu 0.927
_exptl_absorpt_correction_type none
_exptl_crystal_colour colorless
_exptl_crystal_density_diffrn 1.422
_exptl_crystal_density_method 'not measured'
_exptl_crystal_description prism
_exptl_crystal_F_000 1336
_exptl_crystal_size_max 0.07
_exptl_crystal_size_mid 0.06
_exptl_crystal_size_min 0.06
_refine_diff_density_max 2.245
_refine_diff_density_min -1.11
_refine_diff_density_rms 0.26
_refine_ls_extinction_coef 0.0092(9)
_refine_ls_extinction_expression Fc^*^=kFc[1+0.001xFc^2^\l^3^/sin(2\q)]^-1/4^
_refine_ls_extinction_method SHELXL
_refine_ls_goodness_of_fit_ref 1.1
_refine_ls_hydrogen_treatment constr
_refine_ls_matrix_type full
_refine_ls_number_parameters 329
_refine_ls_number_reflns 5669
_refine_ls_number_restraints 50
_refine_ls_restrained_S_all 1.129
_refine_ls_R_factor_all 0.083
_refine_ls_R_factor_gt 0.0595
_refine_ls_shift/su_max 0.001
_refine_ls_shift/su_mean 0
_refine_ls_structure_factor_coef Fsqd
_refine_ls_weighting_details 'calc w=1/[\s^2^(Fo^2^)+(0.1119P)^2^+4.9714P] where P=(Fo^2^+2Fc^2^)/3'
_refine_ls_weighting_scheme calc
_refine_ls_wR_factor_gt 0.1665
_refine_ls_wR_factor_ref 0.1874
_reflns_number_gt 4361
_reflns_number_total 5669
_reflns_threshold_expression >2sigma(I)
_cod_data_source_file b902314n.txt
_cod_data_source_block Complex8
_cod_original_cell_volume 3044.18(22)
_cod_original_sg_symbol_H-M 'P 21/c'
_cod_database_code 7000877

loop_
_symmetry_equiv_pos_as_xyz
'x, y, z'
'-x, y+1/2, -z+1/2'
'-x, -y, -z'
'x, -y-1/2, z-1/2'

loop_
_atom_site_label
_atom_site_type_symbol
_atom_site_fract_x
_atom_site_fract_y
_atom_site_fract_z
_atom_site_U_iso_or_equiv
_atom_site_adp_type
_atom_site_occupancy
_atom_site_symmetry_multiplicity
_atom_site_calc_flag
_atom_site_refinement_flags
_atom_site_disorder_assembly
_atom_site_disorder_group
Pd1 Pd 1.05257(4) 0.68705(2) 1.14164(3) 0.0247(2) Uani 1 1 d . . .
P1 P 0.89423(16) 0.78300(8) 1.06649(11) 0.0275(4) Uani 1 1 d . . .
Cl1 Cl 1.09210(16) 0.70195(9) 1.28655(10) 0.0329(4) Uani 1 1 d . . .
Cl2 Cl 1.22163(16) 0.58866(8) 1.21404(11) 0.0381(4) Uani 1 1 d . . .
N1 N 0.9250(5) 0.6085(3) 0.9535(4) 0.0331(11) Uani 1 1 d . . .
N2 N 1.0639(6) 0.6970(3) 0.9827(4) 0.0341(12) Uani 1 1 d . . .
S1 S 1.4353(3) 0.81665(16) 1.1522(2) 0.0895(9) Uani 1 1 d . . .
C1 C 0.8566(7) 0.8241(3) 0.9598(5) 0.0338(14) Uani 1 1 d . . .
C2 C 0.7740(7) 0.7848(4) 0.8695(5) 0.0382(15) Uani 1 1 d . . .
H2 H 0.7261 0.7401 0.8614 0.046 Uiso 1 1 calc R . .
C3 C 0.7601(8) 0.8090(4) 0.7918(5) 0.0443(17) Uani 1 1 d . . .
H3 H 0.7027 0.7817 0.7307 0.053 Uiso 1 1 calc R . .
C4 C 0.8305(8) 0.8734(4) 0.8041(5) 0.0524(19) Uani 1 1 d . . .
H4 H 0.8236 0.8899 0.7516 0.063 Uiso 1 1 calc R . .
C5 C 0.9109(10) 0.9143(4) 0.8913(6) 0.060(2) Uani 1 1 d . . .
H5 H 0.958 0.9591 0.8986 0.072 Uiso 1 1 calc R . .
C6 C 0.9230(8) 0.8899(4) 0.9691(5) 0.0484(18) Uani 1 1 d . . .
H6 H 0.9774 0.9186 1.0289 0.058 Uiso 1 1 calc R . .
C7 C 0.9511(7) 0.8645(3) 1.1470(5) 0.0355(14) Uani 1 1 d . . .
C8 C 1.0938(8) 0.8797(4) 1.2242(5) 0.0435(16) Uani 1 1 d . . .
H8 H 1.163 0.8465 1.2373 0.052 Uiso 1 1 calc R . .
C9 C 1.1363(10) 0.9438(4) 1.2828(6) 0.057(2) Uani 1 1 d . . .
H9 H 1.2347 0.9541 1.3366 0.068 Uiso 1 1 calc R . .
C10 C 1.0357(12) 0.9920(4) 1.2629(7) 0.061(2) Uani 1 1 d . . .
H10 H 1.0653 1.0356 1.3034 0.073 Uiso 1 1 calc R . .
C11 C 0.8958(11) 0.9785(4) 1.1866(7) 0.059(2) Uani 1 1 d . . .
H11 H 0.8278 1.013 1.173 0.071 Uiso 1 1 calc R . .
C12 C 0.8505(9) 0.9146(4) 1.1279(6) 0.0497(18) Uani 1 1 d . . .
H12 H 0.7517 0.9048 1.0749 0.06 Uiso 1 1 calc R . .
C13 C 0.7224(6) 0.7547(4) 1.0195(4) 0.0346(14) Uani 1 1 d . . .
C14 C 0.5941(7) 0.7899(4) 0.9371(5) 0.0491(18) Uani 1 1 d . . .
H14 H 0.5954 0.8299 0.9031 0.059 Uiso 1 1 calc R . .
C15 C 0.4667(8) 0.7663(5) 0.9056(6) 0.059(2) Uani 1 1 d . . .
H15 H 0.3813 0.7916 0.8513 0.07 Uiso 1 1 calc R . .
C16 C 0.4610(8) 0.7084(5) 0.9501(5) 0.0515(18) Uani 1 1 d U . .
H16 H 0.3717 0.692 0.9257 0.062 Uiso 1 1 calc R . .
C17 C 0.5838(7) 0.6727(4) 1.0308(5) 0.0474(17) Uani 1 1 d . . .
H17 H 0.5794 0.6326 1.0632 0.057 Uiso 1 1 calc R . .
C18 C 0.7152(7) 0.6951(4) 1.0652(5) 0.0383(15) Uani 1 1 d . . .
H18 H 0.7997 0.6695 1.12 0.046 Uiso 1 1 calc R . .
C19 C 1.0112(6) 0.6645(3) 1.0183(4) 0.0308(13) Uani 1 1 d . . .
C20 C 0.9257(7) 0.6054(4) 0.8787(5) 0.0382(15) Uani 1 1 d . . .
H20 H 0.8748 0.5704 0.8248 0.046 Uiso 1 1 calc R . .
C21 C 1.0116(8) 0.6609(4) 0.8962(5) 0.0400(15) Uani 1 1 d . . .
H21 H 1.0325 0.673 0.857 0.048 Uiso 1 1 calc R . .
C22 C 0.8469(8) 0.5552(4) 0.9639(6) 0.0554(14) Uani 1 1 d U . .
H22A H 0.8827 0.5611 1.0315 0.066 Uiso 1 1 calc R . .
H22B H 0.8685 0.5028 0.9585 0.066 Uiso 1 1 calc R . .
C23 C 0.6895(8) 0.5654(4) 0.8890(6) 0.0623(13) Uani 1 1 d DU . .
H23A H 0.6524 0.5577 0.8213 0.075 Uiso 1 1 calc R . .
H23B H 0.6671 0.618 0.893 0.075 Uiso 1 1 calc R . .
C24 C 0.6124(7) 0.5088(5) 0.9055(6) 0.0705(15) Uani 1 1 d DU . .
H24A H 0.6488 0.4567 0.9158 0.085 Uiso 1 1 calc R . .
H24B H 0.629 0.5237 0.9647 0.085 Uiso 1 1 calc R . .
C25 C 0.4543(8) 0.5125(6) 0.8116(7) 0.103(3) Uani 1 1 d DU . .
H25A H 0.425 0.5656 0.7933 0.155 Uiso 1 1 calc R . .
H25B H 0.3997 0.488 0.8243 0.155 Uiso 1 1 calc R . .
H25C H 0.4366 0.4864 0.7569 0.155 Uiso 1 1 calc R . .
C26 C 1.1628(7) 0.7599(4) 1.0289(6) 0.0497(14) Uani 1 1 d U . .
H26A H 1.157 0.787 1.0733 0.06 Uiso 1 1 calc R A .
H26B H 1.1333 0.7957 0.9761 0.06 Uiso 1 1 calc R . .
C27 C 1.3146(8) 0.7371(4) 1.0886(6) 0.0552(14) Uani 1 1 d U . .
H27A H 1.3225 0.7139 1.0434 0.066 Uiso 1 1 calc R . .
H27B H 1.3426 0.6986 1.1385 0.066 Uiso 1 1 calc R . .
C29 C 1.5007(15) 0.9225(8) 1.0852(11) 0.134(4) Uani 1 1 d U A 1
H29A H 1.5248 0.9567 1.1369 0.201 Uiso 1 1 calc R A 1
H29B H 1.4742 0.9523 1.0295 0.201 Uiso 1 1 calc R A 1
H29C H 1.5833 0.8908 1.1131 0.201 Uiso 1 1 calc R A 1
C28 C 1.3823(14) 0.8747(8) 1.0496(10) 0.124(4) Uani 1 1 d U A 1
H28A H 1.3541 0.8419 0.9948 0.149 Uiso 1 1 calc R A 1
H28B H 1.2996 0.9065 1.0235 0.149 Uiso 1 1 calc R A 1

loop_
_atom_site_aniso_label
_atom_site_aniso_U_11
_atom_site_aniso_U_22
_atom_site_aniso_U_33
_atom_site_aniso_U_23
_atom_site_aniso_U_13
_atom_site_aniso_U_12
Pd1 0.0267(3) 0.0267(3) 0.0232(3) -0.00113(16) 0.0181(2) -0.00056(16)
P1 0.0326(8) 0.0284(8) 0.0261(8) 0.0020(6) 0.0219(7) 0.0028(6)
Cl1 0.0353(8) 0.0420(8) 0.0236(7) -0.0003(6) 0.0210(7) 0.0015(6)
Cl2 0.0411(8) 0.0344(8) 0.0387(8) 0.0031(6) 0.0273(7) 0.0086(6)
N1 0.042(3) 0.029(3) 0.031(3) -0.004(2) 0.026(2) -0.003(2)
N2 0.044(3) 0.039(3) 0.035(3) -0.004(2) 0.033(3) -0.003(2)
S1 0.0627(15) 0.099(2) 0.0692(17) 0.0015(13) 0.0305(14) -0.0226(13)
C1 0.038(3) 0.037(3) 0.032(3) 0.008(3) 0.026(3) 0.006(3)
C2 0.047(4) 0.034(3) 0.034(3) 0.003(3) 0.028(3) 0.003(3)
C3 0.058(4) 0.043(4) 0.034(4) 0.005(3) 0.032(4) 0.002(3)
C4 0.078(5) 0.048(4) 0.046(4) 0.005(3) 0.048(4) -0.004(4)
C5 0.100(6) 0.044(4) 0.059(5) -0.006(4) 0.063(5) -0.019(4)
C6 0.078(5) 0.034(4) 0.045(4) -0.006(3) 0.047(4) -0.010(3)
C7 0.059(4) 0.027(3) 0.038(4) 0.002(3) 0.040(3) 0.003(3)
C8 0.063(5) 0.036(3) 0.038(4) -0.003(3) 0.038(4) -0.006(3)
C9 0.086(6) 0.045(4) 0.046(4) -0.006(3) 0.047(4) -0.019(4)
C10 0.131(8) 0.018(3) 0.086(6) -0.009(3) 0.095(7) -0.012(4)
C11 0.108(7) 0.032(4) 0.087(6) -0.003(4) 0.086(6) 0.004(4)
C12 0.070(5) 0.042(4) 0.060(5) 0.002(3) 0.053(4) 0.011(3)
C13 0.036(3) 0.044(4) 0.030(3) 0.003(3) 0.025(3) 0.007(3)
C14 0.045(4) 0.059(4) 0.045(4) 0.023(3) 0.031(4) 0.020(3)
C15 0.034(4) 0.087(6) 0.044(4) 0.017(4) 0.022(3) 0.019(4)
C16 0.036(3) 0.074(4) 0.045(4) 0.005(3) 0.028(3) -0.002(3)
C17 0.037(4) 0.069(5) 0.038(4) 0.000(3) 0.026(3) -0.011(3)
C18 0.031(3) 0.051(4) 0.030(3) 0.006(3) 0.020(3) 0.004(3)
C19 0.034(3) 0.030(3) 0.031(3) -0.002(2) 0.023(3) -0.001(3)
C20 0.051(4) 0.040(4) 0.029(3) -0.005(3) 0.030(3) 0.002(3)
C21 0.060(4) 0.042(4) 0.040(4) -0.001(3) 0.043(4) 0.001(3)
C22 0.057(3) 0.056(3) 0.061(3) -0.004(2) 0.043(2) -0.019(2)
C23 0.059(3) 0.058(3) 0.064(3) -0.003(2) 0.040(2) -0.020(2)
C24 0.061(3) 0.059(3) 0.068(3) -0.002(2) 0.035(2) -0.022(2)
C25 0.076(4) 0.086(4) 0.094(4) 0.002(4) 0.037(4) -0.024(4)
C26 0.048(3) 0.056(3) 0.059(3) -0.005(3) 0.042(3) -0.009(2)
C27 0.050(3) 0.056(3) 0.061(3) -0.005(3) 0.039(3) -0.008(2)
C29 0.134(5) 0.140(5) 0.122(5) 0.007(4) 0.085(4) -0.044(4)
C28 0.127(5) 0.135(5) 0.118(5) 0.007(4) 0.086(4) -0.040(4)

loop_
_atom_type_symbol
_atom_type_description
_atom_type_scat_dispersion_real
_atom_type_scat_dispersion_imag
_atom_type_scat_source
Pd Pd -0.9988 1.0072 'International Tables Vol C Tables 4.2.6.8 and 6.1.1.4'
P P 0.1023 0.0942 'International Tables Vol C Tables 4.2.6.8 and 6.1.1.4'
Cl Cl 0.1484 0.1585 'International Tables Vol C Tables 4.2.6.8 and 6.1.1.4'
N N 0.0061 0.0033 'International Tables Vol C Tables 4.2.6.8 and 6.1.1.4'
S S 0.1246 0.1234 'International Tables Vol C Tables 4.2.6.8 and 6.1.1.4'
C C 0.0033 0.0016 'International Tables Vol C Tables 4.2.6.8 and 6.1.1.4'
H H 0 0 'International Tables Vol C Tables 4.2.6.8 and 6.1.1.4'

loop_
_geom_angle_atom_site_label_1
_geom_angle_atom_site_label_2
_geom_angle_atom_site_label_3
_geom_angle
_geom_angle_site_symmetry_1
_geom_angle_site_symmetry_3
_geom_angle_publ_flag
C19 Pd1 P1 91.62(17) . . ?
C19 Pd1 Cl1 174.25(18) . . ?
P1 Pd1 Cl1 90.78(5) . . ?
C19 Pd1 Cl2 85.35(17) . . ?
P1 Pd1 Cl2 176.32(6) . . ?
Cl1 Pd1 Cl2 92.43(5) . . ?
C13 P1 C1 105.0(3) . . ?
C13 P1 C7 106.7(3) . . ?
C1 P1 C7 102.8(3) . . ?
C13 P1 Pd1 112.5(2) . . ?
C1 P1 Pd1 115.0(2) . . ?
C7 P1 Pd1 113.8(2) . . ?
C19 N1 C20 110.2(5) . . ?
C19 N1 C22 124.9(5) . . ?
C20 N1 C22 124.8(5) . . ?
C19 N2 C21 110.3(5) . . ?
C19 N2 C26 125.1(5) . . ?
C21 N2 C26 124.6(6) . . ?
C27 S1 C28 102.8(5) . . ?
C6 C1 C2 118.0(6) . . ?
C6 C1 P1 121.1(5) . . ?
C2 C1 P1 120.4(5) . . ?
C3 C2 C1 121.9(6) . . ?
C3 C2 H2 119 . . ?
C1 C2 H2 119 . . ?
C4 C3 C2 118.9(7) . . ?
C4 C3 H3 120.6 . . ?
C2 C3 H3 120.6 . . ?
C3 C4 C5 120.9(7) . . ?
C3 C4 H4 119.5 . . ?
C5 C4 H4 119.5 . . ?
C4 C5 C6 119.9(7) . . ?
C4 C5 H5 120.1 . . ?
C6 C5 H5 120.1 . . ?
C1 C6 C5 120.5(6) . . ?
C1 C6 H6 119.8 . . ?
C5 C6 H6 119.8 . . ?
C8 C7 C12 119.3(6) . . ?
C8 C7 P1 120.2(5) . . ?
C12 C7 P1 120.4(5) . . ?
C7 C8 C9 119.8(7) . . ?
C7 C8 H8 120.1 . . ?
C9 C8 H8 120.1 . . ?
C10 C9 C8 119.9(8) . . ?
C10 C9 H9 120.1 . . ?
C8 C9 H9 120.1 . . ?
C11 C10 C9 120.9(7) . . ?
C11 C10 H10 119.6 . . ?
C9 C10 H10 119.6 . . ?
C10 C11 C12 120.4(7) . . ?
C10 C11 H11 119.8 . . ?
C12 C11 H11 119.8 . . ?
C11 C12 C7 119.6(8) . . ?
C11 C12 H12 120.2 . . ?
C7 C12 H12 120.2 . . ?
C18 C13 C14 118.0(6) . . ?
C18 C13 P1 119.1(5) . . ?
C14 C13 P1 122.9(5) . . ?
C15 C14 C13 120.1(7) . . ?
C15 C14 H14 119.9 . . ?
C13 C14 H14 119.9 . . ?
C16 C15 C14 121.3(7) . . ?
C16 C15 H15 119.4 . . ?
C14 C15 H15 119.4 . . ?
C15 C16 C17 120.3(7) . . ?
C15 C16 H16 119.8 . . ?
C17 C16 H16 119.8 . . ?
C16 C17 C18 120.1(7) . . ?
C16 C17 H17 120 . . ?
C18 C17 H17 120 . . ?
C13 C18 C17 120.1(6) . . ?
C13 C18 H18 119.9 . . ?
C17 C18 H18 119.9 . . ?
N1 C19 N2 105.5(5) . . ?
N1 C19 Pd1 124.9(4) . . ?
N2 C19 Pd1 129.5(4) . . ?
C21 C20 N1 107.3(5) . . ?
C21 C20 H20 126.3 . . ?
N1 C20 H20 126.3 . . ?
C20 C21 N2 106.6(5) . . ?
C20 C21 H21 126.7 . . ?
N2 C21 H21 126.7 . . ?
N1 C22 C23 114.8(6) . . ?
N1 C22 H22A 108.6 . . ?
C23 C22 H22A 108.6 . . ?
N1 C22 H22B 108.6 . . ?
C23 C22 H22B 108.6 . . ?
H22A C22 H22B 107.6 . . ?
C22 C23 C24 112.6(6) . . ?
C22 C23 H23A 109.1 . . ?
C24 C23 H23A 109.1 . . ?
C22 C23 H23B 109.1 . . ?
C24 C23 H23B 109.1 . . ?
H23A C23 H23B 107.8 . . ?
C25 C24 C23 106.6(7) . . ?
C25 C24 H24A 110.4 . . ?
C23 C24 H24A 110.4 . . ?
C25 C24 H24B 110.4 . . ?
C23 C24 H24B 110.4 . . ?
H24A C24 H24B 108.6 . . ?
C24 C25 H25A 109.5 . . ?
C24 C25 H25B 109.5 . . ?
H25A C25 H25B 109.5 . . ?
C24 C25 H25C 109.5 . . ?
H25A C25 H25C 109.5 . . ?
H25B C25 H25C 109.5 . . ?
N2 C26 C27 114.0(6) . . ?
N2 C26 H26A 108.8 . . ?
C27 C26 H26A 108.8 . . ?
N2 C26 H26B 108.8 . . ?
C27 C26 H26B 108.8 . . ?
H26A C26 H26B 107.7 . . ?
C26 C27 S1 112.3(5) . . ?
C26 C27 H27A 109.2 . . ?
S1 C27 H27A 109.2 . . ?
C26 C27 H27B 109.2 . . ?
S1 C27 H27B 109.2 . . ?
H27A C27 H27B 107.9 . . ?
C29 C28 S1 109.1(10) . . ?
C29 C28 H28A 109.9 . . ?
S1 C28 H28A 109.9 . . ?
C29 C28 H28B 109.9 . . ?
S1 C28 H28B 109.9 . . ?
H28A C28 H28B 108.3 . . ?

loop_
_geom_bond_atom_site_label_1
_geom_bond_atom_site_label_2
_geom_bond_distance
_geom_bond_site_symmetry_2
_geom_bond_publ_flag
Pd1 C19 1.978(6) . ?
Pd1 P1 2.2549(15) . ?
Pd1 Cl1 2.3554(15) . ?
Pd1 Cl2 2.3596(15) . ?
P1 C13 1.811(6) . ?
P1 C1 1.816(6) . ?
P1 C7 1.821(6) . ?
N1 C19 1.350(7) . ?
N1 C20 1.379(8) . ?
N1 C22 1.482(8) . ?
N2 C19 1.350(8) . ?
N2 C21 1.385(8) . ?
N2 C26 1.448(9) . ?
S1 C27 1.808(8) . ?
S1 C28 1.818(12) . ?
C1 C6 1.382(9) . ?
C1 C2 1.397(9) . ?
C2 C3 1.377(9) . ?
C2 H2 0.95 . ?
C3 C4 1.373(10) . ?
C3 H3 0.95 . ?
C4 C5 1.375(10) . ?
C4 H4 0.95 . ?
C5 C6 1.393(10) . ?
C5 H5 0.95 . ?
C6 H6 0.95 . ?
C7 C8 1.376(9) . ?
C7 C12 1.400(9) . ?
C8 C9 1.389(10) . ?
C8 H8 0.95 . ?
C9 C10 1.375(12) . ?
C9 H9 0.95 . ?
C10 C11 1.347(12) . ?
C10 H10 0.95 . ?
C11 C12 1.383(10) . ?
C11 H11 0.95 . ?
C12 H12 0.95 . ?
C13 C18 1.387(9) . ?
C13 C14 1.409(9) . ?
C14 C15 1.379(10) . ?
C14 H14 0.95 . ?
C15 C16 1.342(11) . ?
C15 H15 0.95 . ?
C16 C17 1.374(10) . ?
C16 H16 0.95 . ?
C17 C18 1.399(9) . ?
C17 H17 0.95 . ?
C18 H18 0.95 . ?
C20 C21 1.342(9) . ?
C20 H20 0.95 . ?
C21 H21 0.95 . ?
C22 C23 1.489(11) . ?
C22 H22A 0.99 . ?
C22 H22B 0.99 . ?
C23 C24 1.577(15) . ?
C23 H23A 0.99 . ?
C23 H23B 0.99 . ?
C24 C25 1.523(14) . ?
C24 H24A 0.99 . ?
C24 H24B 0.99 . ?
C25 H25A 0.98 . ?
C25 H25B 0.98 . ?
C25 H25C 0.98 . ?
C26 C27 1.501(10) . ?
C26 H26A 0.99 . ?
C26 H26B 0.99 . ?
C27 H27A 0.99 . ?
C27 H27B 0.99 . ?
C29 C28 1.450(15) . ?
C29 H29A 0.98 . ?
C29 H29B 0.98 . ?
C29 H29C 0.98 . ?
C28 H28A 0.99 . ?
C28 H28B 0.99 . ?
